data_4323557
loop_
_publ_author_name
'Shwu-Juian Lin'
'Tay-Ning Hong'
'Jo-Yu Tung'
'Jyh-Horung Chen'

_publ_section_title
;
 Molecular Structures of Ge(tpp)(OAc)2and In(tpp)(OAc) and Their
 Implications: Correlations between the 13C NMR Chemical Shift of the
 Acetato Ligand and Different Types of Carboxylate Coordination in
 M(por)(OAc)n {por = tpp (5,10,15,20-Tetraphenylporphyrinate), tmpp
 (5,10,15,20-Tetrakis(4-methoxyphenyl)porphyrinate), tpyp
 (5,10,15,20-Tetrakis(4-pyridyl)porphyrinate); M = Ga, In, Tl, Ge, Sn; n=
 1, 2}
;
_journal_name_full 'Inorganic Chemistry'
_journal_page_first 3886
_journal_page_last 3891
_journal_paper_doi 10.1021/ic961304i
_journal_volume 36
_journal_year 1997
_chemical_formula_moiety C46H31InO4N2
_chemical_formula_sum 'C46 H31 In N2 O4'
_chemical_formula_weight 786.6
_space_group_IT_number 14
_symmetry_cell_setting monoclinic
_symmetry_space_group_name_Hall '-P 2yn'
_symmetry_space_group_name_H-M 'P 1 21/n 1'
_atom_type_scat_source 'International Table vol IV'
_cell_angle_alpha 90
_cell_angle_beta 90.28(1)
_cell_angle_gamma 90
_cell_formula_units_Z 4
_cell_length_a 10.293(1)
_cell_length_b 16.601(2)
_cell_length_c 21.054(2)
_cell_measurement_reflns_used 39
_cell_measurement_temperature 293
_cell_measurement_theta_max 25
_cell_measurement_theta_min 2
_cell_volume 3597.5(7)
_computing_cell_refinement 'Siemens XSCANS'
_computing_data_collection 'Siemens XSCANS'
_computing_data_reduction 'Siemens XSCANS'
_computing_molecular_graphics 'Siemens SHELXTL'
_computing_publication_material 'Siemens SHELXTL'
_computing_structure_refinement 'Siemens SHELXTL'
_computing_structure_solution 'Siemens SHELXTL'
_diffrn_measurement_device 'Siemens R 3m/V diffractometer'
_diffrn_measurement_method 2\q-\q
_diffrn_radiation_type MoK\a
_diffrn_radiation_wavelength 0.71073
_diffrn_reflns_av_R_equivalents 0.026
_diffrn_reflns_limit_h_max 12
_diffrn_reflns_limit_h_min 0
_diffrn_reflns_limit_k_max 19
_diffrn_reflns_limit_k_min 0
_diffrn_reflns_limit_l_max 25
_diffrn_reflns_limit_l_min -25
_diffrn_reflns_number 6897
_diffrn_reflns_theta_max 12.5
_diffrn_standards_decay_% 'less than 4.11'
_diffrn_standards_interval_count 197
_diffrn_standards_number 3
_exptl_absorpt_coefficient_mu 0.703
_exptl_absorpt_correction_type none
_exptl_crystal_colour purple
_exptl_crystal_density_diffrn 1.452
_exptl_crystal_density_meas ?
_exptl_crystal_description plate
_exptl_crystal_size_max 0.50
_exptl_crystal_size_mid 0.50
_exptl_crystal_size_min 0.30
_refine_diff_density_max 0.60
_refine_diff_density_min -0.77
_refine_ls_extinction_coef None
_refine_ls_extinction_method None
_refine_ls_goodness_of_fit_obs 1.14
_refine_ls_hydrogen_treatment 'Riding model, fixed isotropic U'
_refine_ls_number_parameters 478
_refine_ls_number_reflns 4903
_refine_ls_R_factor_obs 0.037
_refine_ls_shift/esd_max 0.039
_refine_ls_structure_factor_coef F
_refine_ls_weighting_details w^-1^=\s^2^(F)+0.0010F^2^
_refine_ls_weighting_scheme calc
_refine_ls_wR_factor_obs 0.049
_reflns_number_observed 4903
_reflns_number_total 6276
_reflns_observed_criterion F>4.0\s(F)
_cod_data_source_file ic961304i_2.cif
_cod_data_source_block (II)_In(tpp)(OAc)2
_cod_depositor_comments
;
 Adding missing minus signs ('-') to the _atom_site_fract_z data item
 values of atoms 'C17' and 'C18'.

 Antanas Vaitkus,
 2017-01-05

 Adding the coordinates and the atom displacement parameter values
 for the hydrogen atoms from the supplementary material of the
 original publication.

 Antanas Vaitkus,
 2017-01-05

 Adding missing minus signs ('-') to the _atom_site_aniso_U_*,
 _atom_site_fract_* data item values.

 Antanas Vaitkus,
 2017-01-05

 Correcting a typo in the _atom_site_aniso_U_22 data item value by changing it
 from '0.031(l)' to '0.031(1)' after consulting the supplementary material of
 the original publication.

 Antanas Vaitkus,
 2017-01-05

 Correcting typos in the _atom_site_label, _atom_site_aniso_label,
 _geom_angle_atom_site_label_*, _geom_bond_atom_site_label_* data item values.

 Antanas Vaitkus,
 2017-01-05

The following automatic conversions were performed:

'_exptl_crystal_density_meas' value 'not measured' was changed to '?'
- the value is perceived as not measured.

Automatic conversion script
Id: cif_fix_values 3008 2015-01-20 13:52:24Z robertas 

The following automatic conversions were performed:

'_refine_ls_weighting_scheme' value 'w^-1^=\s^2^(F)+0.0010F^2^' was
changed to 'calc'. New tag '_refine_ls_weighting_details' was
created. The value of the new tag was set to
'w^-1^=\s^2^(F)+0.0010F^2^'.

Automatic conversion script
Id: cif_fix_values 3143 2015-03-26 13:38:13Z robertas 
;
_cod_original_cell_volume 3597.5(5)
_cod_original_formula_sum 'C46 H31 In O4 N2'
_cod_database_code 4323557

loop_
_symmetry_equiv_pos_as_xyz
'x, y, z'
'1/2-x, 1/2+y, 1/2-z'
'-x, -y, -z'
'1/2+x, 1/2-y, 1/2+z'

loop_
_atom_site_aniso_label
_atom_site_aniso_U_11
_atom_site_aniso_U_22
_atom_site_aniso_U_33
_atom_site_aniso_U_12
_atom_site_aniso_U_13
_atom_site_aniso_U_23
In 0.040(1) 0.031(1) 0.033(1) 0.000(1) 0.001(1) 0.000(1)
N(1) 0.046(2) 0.036(2) 0.038(2) -0.009(1) 0.003(1) 0.001(1)
N(2) 0.049(2) 0.038(2) 0.037(2) -0.005(1) -0.003(1) 0.003(1)
N(3) 0.045(2) 0.033(2) 0.038(2) 0.000(1) -0.004(1) 0.002(1)
N(4) 0.048(2) 0.037(2) 0.035(2) -0.005(1) 0.002(1) -0.002(1)
C(1) 0.048(2) 0.037(2) 0.038(2) -0.004(2) 0.003(2) 0.005(2)
C(2) 0.066(3) 0.038(2) 0.047(2) -0.011(2) 0.001(2) 0.009(2)
C(3) 0.063(3) 0.038(2) 0.050(2) -0.013(2) -0.003(2) 0.002(2)
C(4) 0.048(2) 0.036(2) 0.041(2) -0.005(2) 0.005(2) -0.001(2)
C(5) 0.046(2) 0.036(2) 0.041(2) -0.005(2) -0.001(2) -0.001(2)
C(6) 0.047(2) 0.041(2) 0.039(2) -0.007(2) -0.003(2) -0.003(2)
C(7) 0.069(3) 0.050(3) 0.041(2) -0.011(2) -0.008(2) -0.003(2)
C(8) 0.070(3) 0.048(2) 0.038(2) -0.008(2) -0.007(2) 0.005(2)
C(9) 0.042(2) 0.044(2) 0.040(2) -0.002(2) -0.006(2) 0.002(2)
C(10) 0.041(2) 0.038(2) 0.041(2) 0.001(2) 0.000(2) 0.009(2)
C(11) 0.038(2) 0.033(2) 0.044(2) 0.001(1) -0.003(2) 0.006(2)
C(12) 0.050(2) 0.035(2) 0.051(2) 0.000(2) -0.007(2) 0.006(2)
C(13) 0.054(2) 0.036(2) 0.055(3) -0.002(2) -0.004(2) 0.001(2)
C(14) 0.038(2) 0.034(2) 0.047(2) 0.000(2) -0.002(2) 0.001(2)
C(15) 0.044(2) 0.038(2) 0.043(2) -0.001(2) 0.001(2) -0.003(2)
C(16) 0.047(2) 0.043(2) 0.040(2) -0.005(2) 0.002(2) -0.005(2)
C(17) 0.070(3) 0.049(2) 0.040(2) -0.008(2) -0.004(2) -0.008(2)
C(18) 0.069(3) 0.051(2) 0.038(2) -0.007(2) 0.001(2) 0.001(2)
C(19) 0.050(2) 0.041(2) 0.033(2) 0.001(2) 0.003(2) 0.000(2)
C(20) 0.045(2) 0.044(2) 0.037(2) 0.002(2) 0.003(2) 0.005(2)
C(21) 0.050(2) 0.037(2) 0.045(2) 0.008(2) 0.002(2) -0.001(2)
C(22) 0.059(3) 0.056(3) 0.072(3) 0.016(2) 0.006(2) 0.000(2)
O(1) 0.063(2) 0.113(4) 0.157(4) 0.022(2) -0.008(2) -0.072(3)
O(2) 0.059(2) 0.088(3) 0.157(4) 0.006(2) 0.011(2) -0.062(3)
C(31) 0.048(2) 0.038(2) 0.036(2) -0.006(2) 0.001(2) 0.004(2)
C(32) 0.048(3) 0.092(4) 0.073(3) -0.009(2) 0.008(2) -0.032(3)
C(33) 0.056(3) 0.120(5) 0.076(4) -0.039(3) 0.002(3) -0.014(4)
C(34) 0.115(5) 0.060(3) 0.043(3) -0.038(3) -0.014(3) 0.005(2)
C(35) 0.104(4) 0.039(3) 0.062(3) 0.011(3) -0.009(3) -0.004(2)
C(36) 0.057(3) 0.050(3) 0.063(3) 0.001(2) -0.004(2) -0.004(2)
C(41) 0.054(2) 0.040(2) 0.040(2) -0.003(2) -0.005(2) 0.003(2)
C(42) 0.063(3) 0.061(3) 0.057(3) -0.010(2) 0.001(2) 0.012(2)
C(43) 0.091(4) 0.069(3) 0.066(3) -0.016(3) 0.013(3) 0.020(3)
C(44) 0.116(5) 0.055(3) 0.045(3) -0.003(3) -0.007(3) 0.014(2)
C(45) 0.092(4) 0.063(3) 0.056(3) 0.016(3) -0.021(3) 0.004(2)
C(46) 0.063(3) 0.052(3) 0.047(2) 0.003(2) -0.010(2) 0.005(2)
C(51) 0.051(2) 0.035(2) 0.041(2) -0.001(2) -0.006(2) -0.002(2)
C(52) 0.058(3) 0.073(3) 0.066(3) -0.012(2) 0.007(2) -0.020(3)
C(53) 0.074(3) 0.086(4) 0.082(4) -0.031(3) -0.003(3) -0.019(3)
C(54) 0.093(4) 0.048(3) 0.061(3) -0.012(2) -0.022(3) -0.006(2)
C(55) 0.086(4) 0.046(3) 0.067(3) 0.017(2) -0.013(3) -0.015(2)
C(56) 0.058(3) 0.046(2) 0.068(3) 0.007(2) -0.008(2) -0.010(2)
C(61) 0.069(3) 0.036(2) 0.036(2) -0.008(2) 0.005(2) 0.004(2)
C(62) 0.076(3) 0.068(3) 0.050(3) 0.014(3) -0.002(2) 0.006(2)
C(63) 0.130(5) 0.059(3) 0.048(3) 0.023(3) -0.015(3) 0.010(2)
C(64) 0.137(5) 0.057(3) 0.042(3) -0.017(3) 0.015(3) 0.015(2)
C(65) 0.090(4) 0.091(4) 0.058(3) -0.018(3) 0.017(3) 0.022(3)
C(66) 0.065(3) 0.078(4) 0.057(3) -0.003(2) 0.007(2) 0.020(2)

loop_
_atom_site_label
_atom_site_fract_x
_atom_site_fract_y
_atom_site_fract_z
_atom_site_U_iso_or_equiv
In 0.3561(1) 0.1793(1) 0.1528(1) 0.035(1)
N(1) 0.4779(3) 0.2786(2) 0.1209(1) 0.040(1)
N(2) 0.4700(3) 0.1867(2) 0.2397(1) 0.041(1)
N(3) 0.3527(3) 0.0512(2) 0.1735(1) 0.039(1)
N(4) 0.3638(3) 0.1428(2) 0.0540(1) 0.040(1)
C(1) 0.4847(4) 0.3083(2) 0.0595(2) 0.041(1)
C(2) 0.5463(4) 0.3863(2) 0.0622(2) 0.050(1)
C(3) 0.5742(4) 0.4030(2) 0.1234(2) 0.050(1)
C(4) 0.5327(4) 0.3348(2) 0.1610(2) 0.042(1)
C(5) 0.5494(4) 0.3267(2) 0.2267(2) 0.041(1)
C(6) 0.5208(4) 0.2578(2) 0.2628(2) 0.042(1)
C(7) 0.5449(4) 0.2492(3) 0.3301(2) 0.053(1)
C(8) 0.5080(4) 0.1739(2) 0.3464(2) 0.052(1)
C(9) 0.4616(4) 0.1339(2) 0.2903(2) 0.042(1)
C(10) 0.4148(3) 0.0547(2) 0.2872(2) 0.040(1)
C(11) 0.3661(3) 0.0167(2) 0.2323(2) 0.038(1)
C(12) 0.3302(4) -0.0670(2) 0.2275(2) 0.045(1)
C(13) 0.2956(4) -0.0807(2) 0.1670(2) 0.048(1)
C(14) 0.3077(4) -0.0069(2) 0.1325(2) 0.039(1)
C(15) 0.2836(4) 0.0031(2) 0.0675(2) 0.042(1)
C(16) 0.3124(4) 0.0720(2) 0.0311(2) 0.043(1)
C(17) 0.3017(4) 0.0775(3) -0.0367(2) 0.053(1)
C(18) 0.3479(4) 0.1497(3) -0.0538(2) 0.053(1)
C(19) 0.3868(4) 0.1921(2) 0.0026(2) 0.041(1)
C(20) 0.4428(4) 0.2681(2) 0.0053(2) 0.042(1)
C(21) 0.1199(4) 0.2315(2) 0.1772(2) 0.044(1)
C(22) -0.0127(4) 0.2630(3) 0.1943(2) 0.062(2)
O(1) 0.1315(4) 0.1724(3) 0.1443(3) 0.111(2)
O(2) 0.2168(3) 0.2634(2) 0.1975(2) 0.101(2)
C(31) 0.6100(4) 0.3968(2) 0.2608(2) 0.040(1)
C(32) 0.7425(4) 0.4039(3) 0.2652(2) 0.071(2)
C(33) 0.7978(5) 0.4701(4) 0.2948(3) 0.084(2)
C(34) 0.7243(6) 0.5284(3) 0.3201(2) 0.072(2)
C(35) 0.5937(6) 0.5217(3) 0.3171(2) 0.068(2)
C(36) 0.5368(4) 0.4561(3) 0.2874(2) 0.057(2)
C(41) 0.4233(4) 0.0050(2) 0.3463(2) 0.045(1)
C(42) 0.3129(5) -0.0247(3) 0.3755(2) 0.060(2)
C(43) 0.3234(6) -0.0729(3) 0.4283(3) 0.075(2)
C(44) 0.4426(6) -0.0917(3) 0.4536(2) 0.072(2)
C(45) 0.5521(6) -0.0625(3) 0.4261(2) 0.071(2)
C(46) 0.5438(5) -0.0152(3) 0.3720(2) 0.054(1)
C(51) 0.2247(4) -0.0670(2) 0.0325(2) 0.042(1)
C(52) 0.0954(5) -0.0853(3) 0.0403(2) 0.065(2)
C(53) 0.0404(5) -0.1496(3) 0.0077(3) 0.081(2)
C(54) 0.1130(6) -0.1949(3) -0.0324(2) 0.068(2)
C(55) 0.2403(5) -0.1769(3) -0.0416(2) 0.067(2)
C(56) 0.2974(5) -0.1132(3) -0.0093(2) 0.057(2)
C(61) 0.4686(4) 0.3077(2) -0.0578(2) 0.047(1)
C(62) 0.3696(5) 0.3421(3) -0.0938(2) 0.064(2)
C(63) 0.3978(7) 0.3745(3) -0.1525(2) 0.079(2)
C(64) 0.5212(7) 0.3718(3) -0.1764(2) 0.079(2)
C(65) 0.6182(6) 0.3384(4) -0.1414(2) 0.079(2)
C(66) 0.5927(5) 0.3068(3) -0.0829(2) 0.066(2)
H(2A) 0.5641 0.4205 0.0265 0.08
H(3A) 0.6146 0.4511 0.1393 0.08
H(7A) 0.5809 0.2896 0.3577 0.08
H(8A) 0.5114 0.1512 0.3882 0.08
H(12A) 0.3313 -0.1058 0.2613 0.08
H(13A) 0.2670 -0.1312 0.1496 0.08
H(17A) 0.2677 0.0367 -0.0645 0.08
H(18A) 0.3540 0.1701 -0.0964 0.08
H(22A) -0.0750 0.2451 0.1633 0.08
H(22B) -0.0368 0.2434 0.2355 0.08
H(22C) -0.0107 0.3208 0.1949 0.08
H(32A) 0.7964 0.3622 0.2478 0.08
H(33A) 0.8907 0.4741 0.2975 0.08
H(34A) 0.7640 0.5749 0.3391 0.08
H(35A) 0.5404 0.5622 0.3365 0.08
H(36A) 0.4438 0.4520 0.2853 0.08
H(42A) 0.2291 -0.0110 0.3585 0.08
H(43A) 0.2465 -0.0937 0.4481 0.08
H(44A) 0.4488 -0.1252 0.4907 0.08
H(45A) 0.6356 -0.0752 0.4440 0.08
H(46A) 0.6212 0.0040 0.3520 0.08
H(52A) 0.0437 -0.0530 0.0683 0.08
H(53A) -0.0499 -0.1619 0.0133 0.08
H(54A) 0.0749 -0.2400 -0.0541 0.08
H(55A) 0.2906 -0.2082 -0.0710 0.08
H(56A) 0.3875 -0.1007 -0.0153 0.08
H(62A) 0.2827 0.3433 -0.0773 0.08
H(63A) 0.3296 0.3991 -0.1770 0.08
H(64A) 0.5387 0.3937 -0.2177 0.08
H(65A) 0.7047 0.3371 -0.1582 0.08
H(66A) 0.6617 0.2828 -0.0586 0.08

loop_
_geom_angle_atom_site_label_1
_geom_angle_atom_site_label_2
_geom_angle_atom_site_label_3
_geom_angle
N(1) In N(2) 84.7(1)
N(2) In N(3) 84.0(1)
N(2) In N(4) 143.3(1)
N(1) In C(21) 110.2(1)
N(3) In C(21) 105.5(1)
N(1) In O(1) 126.0(1)
N(3) In O(1) 87.1(1)
C(21) In O(1) 27.3(1)
N(2) In O(2) 87.3(1)
N(4) In O(2) 127.7(1)
O(1) In O(2) 54.4(2)
In N(1) C(4) 123.9(2)
In N(2) C(6) 123.2(2)
C(6) N(2) C(9) 107.3(3)
In N(3) C(14) 124.5(2)
In N(4) C(16) 124.0(2)
C(16) N(4) C(19) 107.5(3)
N(1) C(1) C(20) 125.4(3)
C(1) C(2) C(3) 108.2(4)
N(1) C(4) C(3) 108.4(3)
C(3) C(4) C(5) 125.5(3)
C(4) C(5) C(31) 116.6(3)
N(2) C(6) C(5) 125.8(3)
C(5) C(6) C(7) 125.2(4)
C(7) C(8) C(9) 108.2(4)
N(2) C(9) C(10) 125.6(3)
C(9) C(10) C(11) 125.5(3)
C(11) C(10) C(41) 117.1(3)
N(3) C(11) C(12) 108.3(3)
C(11) C(12) C(13) 107.3(3)
N(3) C(14) C(13) 108.1(3)
C(13) C(14) C(15) 125.7(3)
C(14) C(15) C(51) 117.2(3)
N(4) C(16) C(15) 125.8(3)
C(15) C(16) C(17) 125.3(4)
C(17) C(18) C(19) 108.3(4)
N(4) C(19) C(20) 125.6(3)
C(1) C(20) C(19) 126.6(3)
C(19) C(20) C(61) 115.9(3)
In C(21) O(1) 61.8(2)
In C(21) O(2) 56.7(3)
O(1) C(21) O(2) 118.5(4)
In O(2) C(21) 96.2(3)
C(5) C(31) C(36) 121.8(4)
C(31) C(32) C(33) 120.4(5)
C(33) C(34) C(35) 119.1(5)
C(31) C(36) C(35) 121.4(4)
C(10) C(41) C(46) 120.4(4)
C(41) C(42) C(43) 120.4(5)
C(43) C(44) C(45) 119.7(5)
C(41) C(46) C(45) 120.6(4)
C(15) C(51) C(56) 121.3(4)
C(51) C(52) C(53) 120.2(4)
C(53) C(54) C(55) 120.1(5)
C(51) C(56) C(55) 120.3(4)
C(20) C(61) C(66) 119.9(4)
N(1) In N(3) 144.4(1)
N(1) In N(4) 83.8(1)
N(3) In N(4) 85.4(1)
N(2) In C(21) 108.1(1)
N(4) In C(21) 108.5(1)
N(2) In O(1) 126.9(2)
N(4) In O(1) 87.3(2)
N(1) In O(2) 91.7(1)
N(3) In O(2) 121.4(1)
C(21) In O(2) 27.1(1)
In N(1) C(1) 126.1(2)
C(1) N(1) C(4) 108.0(3)
In N(2) C(9) 125.3(2)
In N(3) C(11) 126.1(2)
C(11) N(3) C(14) 107.9(3)
In N(4) C(19) 126.4(2)
N(1) C(1) C(2) 107.9(3)
C(2) C(1) C(20) 126.7(4)
C(2) C(3) C(4) 107.5(4)
N(1) C(4) C(5) 126.1(3)
C(4) C(5) C(6) 126.1(3)
C(6) C(5) C(31) 117.3(3)
N(2) C(6) C(7) 109.0(3)
C(6) C(7) C(8) 107.0(4)
N(2) C(9) C(8) 108.5(3)
C(8) C(9) C(10) 125.9(4)
C(9) C(10) C(41) 117.4(3)
N(3) C(11) C(10) 126.1(3)
C(10) C(11) C(12) 125.5(3)
C(12) C(13) C(14) 108.3(3)
N(3) C(14) C(15) 126.2(3)
C(14) C(15) C(16) 126.2(3)
C(16) C(15) C(51) 116.6(3)
N(4) C(16) C(17) 108.8(3)
C(16) C(17) C(18) 107.4(4)
N(4) C(19) C(18) 108.0(3)
C(18) C(19) C(20) 126.3(4)
C(1) C(20) C(61) 117.4(3)
In C(21) C(22) 177.1(3)
C(22) C(21) O(1) 120.8(4)
C(22) C(21) O(2) 120.7(4)
In O(1) C(21) 90.9(3)
C(5) C(31) C(32) 120.7(4)
C(32) C(31) C(36) 117.5(4)
C(32) C(33) C(34) 121.3(5)
C(34) C(35) C(36) 120.3(5)
C(10) C(41) C(42) 121.4(4)
C(42) C(41) C(46) 118.1(4)
C(42) C(43) C(44) 120.9(5)
C(44) C(45) C(46) 120.3(5)
C(15) C(51) C(52) 120.1(4)
C(52) C(51) C(56) 118.5(4)
C(52) C(53) C(54) 120.6(5)
C(54) C(55) C(56) 120.2(5)
C(20) C(61) C(62) 121.8(4)
C(62) C(61) C(66) 118.2(4)
C(61) C(62) C(63) 119.4(5)
C(63) C(64) C(65) 119.7(5)
C(61) C(66) C(65) 121.5(5)
C(62) C(63) C(64) 121.0(5)
C(64) C(65) C(66) 120.2(5)

loop_
_geom_bond_atom_site_label_1
_geom_bond_atom_site_label_2
_geom_bond_distance
In N(1) 2.178(3)
In N(3) 2.172(3)
In C(21) 2.634(4)
In O(2) 2.215(4)
N(1) C(4) 1.378(5)
N(2) C(9) 1.382(5)
N(3) C(14) 1.373(5)
N(4) C(19) 1.379(5)
C(1) C(20) 1.389(5)
C(3) C(4) 1.447(6)
C(5) C(6) 1.406(5)
C(6) C(7) 1.443(5)
C(8) C(9) 1.435(6)
C(10) C(11) 1.406(5)
C(11) C(12) 1.442(5)
C(13) C(14) 1.432(5)
C(15) C(16) 1.410(5)
C(16) C(17) 1.434(5)
C(18) C(19) 1.437(6)
C(20) C(61) 1.506(5)
C(21) O(1) 1.208(6)
C(31) C(32) 1.371(6)
C(32) C(33) 1.386(8)
C(34) C(35) 1.350(9)
C(41) C(42) 1.385(6)
C(42) C(43) 1.375(7)
C(44) C(45) 1.360(8)
C(51) C(52) 1.376(6)
C(52) C(53) 1.388(8)
C(54) C(55) 1.358(8)
C(61) C(62) 1.390(6)
C(62) C(63) 1.382(7)
C(64) C(65) 1.357(8)
In N(2) 2.174(3)
In N(4) 2.167(3)
In O(1) 2.322(4)
N(1) C(1) 1.385(5)
N(2) C(6) 1.378(5)
N(3) C(11) 1.370(5)
N(4) C(16) 1.374(5)
C(1) C(2) 1.443(5)
C(2) C(3) 1.348(6)
C(4) C(5) 1.398(5)
C(5) C(31) 1.502(5)
C(7) C(8) 1.351(6)
C(9) C(10) 1.401(5)
C(10) C(41) 1.495(5)
C(12) C(13) 1.339(6)
C(14) C(15) 1.398(5)
C(15) C(51) 1.503(5)
C(17) C(18) 1.339(6)
C(19) C(20) 1.388(5)
C(21) C(22) 1.508(6)
C(21) O(2) 1.205(6)
C(31) C(36) 1.363(6)
C(33) C(34) 1.340(8)
C(35) C(36) 1.385(7)
C(41) C(46) 1.392(6)
C(43) C(44) 1.371(8)
C(45) C(46) 1.384(6)
C(51) C(56) 1.389(6)
C(53) C(54) 1.357(8)
C(55) C(56) 1.389(6)
C(61) C(66) 1.385(7)
C(63) C(64) 1.369(9)
C(65) C(66) 1.366(7)
